data_1565510
loop_
_publ_author_name
'Qi, Jing-Jing'
'Zhou, Jun-Su'
'Zhang, Yan'
'Fan, Yao-Yue'
'Zhou, Bin'
'Liu, Hong-Chun'
'Zhao, Jin-Xin'
'Yue, Jian-Min'

_publ_section_title
;
 Sublyratins A-O, Labdane-Type Diterpenoids from <i>Croton sublyratus</i>.
;
_journal_issue 11
_journal_name_full 'Journal of natural products'
_journal_page_first 2971
_journal_page_last 2980
_journal_paper_doi 10.1021/acs.jnatprod.1c00804
_journal_volume 84
_journal_year 2021
_chemical_absolute_configuration rmad
_chemical_formula_moiety 'C20 H30 O4'
_chemical_formula_sum 'C20 H30 O4'
_chemical_formula_weight 334.44
_space_group_crystal_system monoclinic
_space_group_IT_number 4
_space_group_name_Hall 'P 2yb'
_space_group_name_H-M_alt 'P 1 21 1'
_atom_sites_solution_hydrogens mixed
_atom_sites_solution_primary dual
_audit_creation_date 2021-02-27
_audit_creation_method
;
Olex2 1.2
(compiled 2018.05.29 svn.r3508 for OlexSys, GUI svn.r5506)
;
_cell_angle_alpha 90
_cell_angle_beta 101.625(2)
_cell_angle_gamma 90
_cell_formula_units_Z 4
_cell_length_a 11.9469(4)
_cell_length_b 12.1093(5)
_cell_length_c 12.7326(3)
_cell_measurement_reflns_used 8886
_cell_measurement_temperature 170
_cell_measurement_theta_max 74.454
_cell_measurement_theta_min 3.545
_cell_volume 1804.22(11)
_computing_cell_refinement 'SAINT V8.40A (?, 2016)'
_computing_data_reduction 'SAINT V8.40A (?, 2016)'
_computing_molecular_graphics 'Olex2 (Dolomanov et al., 2009)'
_computing_publication_material 'Olex2 (Dolomanov et al., 2009)'
_computing_structure_refinement 'ShelXL (Sheldrick, 2015)'
_computing_structure_solution 'ShelXT (Sheldrick, 2015)'
_diffrn_ambient_temperature 170.0
_diffrn_measured_fraction_theta_full 0.998
_diffrn_measured_fraction_theta_max 0.990
_diffrn_measurement_device_type 'Bruker D8 VENTURE'
_diffrn_measurement_method '\f and \w scans'
_diffrn_radiation_type CuK\a
_diffrn_radiation_wavelength 1.54178
_diffrn_reflns_av_R_equivalents 0.0398
_diffrn_reflns_av_unetI/netI 0.0456
_diffrn_reflns_Laue_measured_fraction_full 0.998
_diffrn_reflns_Laue_measured_fraction_max 0.990
_diffrn_reflns_limit_h_max 14
_diffrn_reflns_limit_h_min -14
_diffrn_reflns_limit_k_max 13
_diffrn_reflns_limit_k_min -14
_diffrn_reflns_limit_l_max 15
_diffrn_reflns_limit_l_min -15
_diffrn_reflns_number 16397
_diffrn_reflns_point_group_measured_fraction_full 0.891
_diffrn_reflns_point_group_measured_fraction_max 0.866
_diffrn_reflns_theta_full 67.679
_diffrn_reflns_theta_max 74.608
_diffrn_reflns_theta_min 3.544
_diffrn_standards_number 0
_exptl_absorpt_coefficient_mu 0.673
_exptl_absorpt_correction_T_max 0.7538
_exptl_absorpt_correction_T_min 0.6688
_exptl_absorpt_correction_type multi-scan
_exptl_absorpt_process_details
'SADABS-2016/2 (Bruker,2016/2) was used for absorption correction. wR2(int) was 0.1178 before and 0.0605 after correction. The Ratio of minimum to maximum transmission is 0.8872. The \l/2 correction factor is Not present.'
_exptl_crystal_colour colourless
_exptl_crystal_colour_primary colourless
_exptl_crystal_density_diffrn 1.231
_exptl_crystal_description block
_exptl_crystal_F_000 728
_exptl_crystal_size_max 0.15
_exptl_crystal_size_mid 0.08
_exptl_crystal_size_min 0.05
_refine_diff_density_max 0.228
_refine_diff_density_min -0.191
_refine_diff_density_rms 0.040
_refine_ls_abs_structure_details
;
 Flack x determined using 2168 quotients [(I+)-(I-)]/[(I+)+(I-)]
 (Parsons, Flack and Wagner, Acta Cryst. B69 (2013) 249-259).
;
_refine_ls_abs_structure_Flack 0.08(11)
_refine_ls_extinction_method none
_refine_ls_goodness_of_fit_ref 1.027
_refine_ls_hydrogen_treatment mixed
_refine_ls_matrix_type full
_refine_ls_number_parameters 448
_refine_ls_number_reflns 6391
_refine_ls_number_restraints 1
_refine_ls_restrained_S_all 1.027
_refine_ls_R_factor_all 0.0432
_refine_ls_R_factor_gt 0.0375
_refine_ls_shift/su_max 0.000
_refine_ls_shift/su_mean 0.000
_refine_ls_structure_factor_coef Fsqd
_refine_ls_weighting_details 'w=1/[\s^2^(Fo^2^)+(0.0480P)^2^+0.1479P] where P=(Fo^2^+2Fc^2^)/3'
_refine_ls_weighting_scheme calc
_refine_ls_wR_factor_gt 0.0877
_refine_ls_wR_factor_ref 0.0917
_reflns_Friedel_coverage 0.668
_reflns_Friedel_fraction_full 0.773
_reflns_Friedel_fraction_max 0.729
_reflns_number_gt 5936
_reflns_number_total 6391
_reflns_threshold_expression 'I > 2\s(I)'
_cod_data_source_file np1c00804_si_007.cif
_cod_data_source_block cu_2021197_0m
_cod_database_code 1565510
_shelx_shelxl_version_number 2018/3
_shelx_space_group_comment
;
The symmetry employed for this shelxl refinement is uniquely defined
by the following loop, which should always be used as a source of
symmetry information in preference to the above space-group names.
They are only intended as comments.
;
_shelx_estimated_absorpt_t_max 0.967
_shelx_estimated_absorpt_t_min 0.906
_olex2_refinement_description
;
1. Fixed Uiso
 At 1.2 times of:
  All C(H) groups, All C(H,H) groups
 At 1.5 times of:
  All C(H,H,H) groups, All O(H) groups
2.a Ternary CH refined with riding coordinates:
 C32(H32), C12(H12), C5(H5), C25(H25)
2.b Secondary CH2 refined with riding coordinates:
 C31(H31A,H31B), C3(H3A,H3B), C21(H21A,H21B), C26(H26A,H26B), C11(H11A,H11B),
 C1(H1A,H1B), C23(H23A,H23B), C22(H22A,H22B), C2(H2A,H2B), C6(H6A,H6B)
2.c Aromatic/amide H refined with riding coordinates:
 C14(H14), C34(H34), C27(H27), C7(H7)
2.d X=CH2 refined with riding coordinates:
 C15(H15A,H15B), C35(H35A,H35B)
2.e Idealised Me refined as rotating group:
 C40(H40A,H40B,H40C), C16(H16A,H16B,H16C), C36(H36A,H36B,H36C), C18(H18A,H18B,
 H18C), C39(H39A,H39B,H39C), C20(H20A,H20B,H20C), C19(H19A,H19B,H19C), C38(H38A,
 H38B,H38C)
2.f Idealised tetrahedral OH refined as rotating group:
 O8(H8), O5(H5A), O4(H4)
;
_olex2_submission_special_instructions 'No special instructions were received'

loop_
_space_group_symop_operation_xyz
'x, y, z'
'-x, y+1/2, -z'

loop_
_atom_site_label
_atom_site_type_symbol
_atom_site_fract_x
_atom_site_fract_y
_atom_site_fract_z
_atom_site_U_iso_or_equiv
_atom_site_adp_type
_atom_site_occupancy
_atom_site_site_symmetry_order
_atom_site_calc_flag
_atom_site_refinement_flags_posn
_atom_site_refinement_flags_adp
_atom_site_refinement_flags_occupancy
_atom_site_disorder_assembly
_atom_site_disorder_group
O1 O 0.75610(14) 0.63463(13) 0.66837(13) 0.0221(3) Uani 1 1 d . . . . .
O8 O 0.46612(13) 0.22633(13) 0.39242(12) 0.0220(3) Uani 1 1 d . . . . .
H8 H 0.492453 0.176940 0.436896 0.033 Uiso 1 1 calc GR . . . .
O5 O 0.79584(14) 0.40902(14) 0.65167(13) 0.0253(3) Uani 1 1 d . . . . .
H5A H 0.778411 0.475948 0.655005 0.038 Uiso 1 1 calc GR . . . .
O6 O 0.56220(15) 0.44485(14) 0.54945(13) 0.0265(3) Uani 1 1 d . . . . .
O2 O 0.88207(15) 0.75088(15) 0.90173(14) 0.0302(4) Uani 1 1 d . . . . .
O3 O 0.81827(16) 0.91886(16) 0.87405(15) 0.0330(4) Uani 1 1 d . . . . .
O4 O 1.02074(17) 0.48672(17) 0.92399(15) 0.0359(4) Uani 1 1 d . . . . .
H4 H 1.069399 0.455608 0.971626 0.054 Uiso 1 1 calc GR . . . .
O7 O 0.47071(17) 0.57295(15) 0.44652(15) 0.0349(4) Uani 1 1 d . . . . .
C29 C 0.55874(18) 0.29423(18) 0.37132(17) 0.0188(4) Uani 1 1 d . . . . .
C28 C 0.51119(18) 0.40993(19) 0.35653(18) 0.0213(4) Uani 1 1 d . . . . .
C33 C 0.70476(19) 0.3425(2) 0.67087(18) 0.0229(4) Uani 1 1 d . . . . .
C9 C 0.85589(18) 0.70353(18) 0.67509(18) 0.0204(4) Uani 1 1 d . . . . .
C17 C 0.8412(2) 0.8328(2) 0.8344(2) 0.0256(5) Uani 1 1 d . . . . .
C30 C 0.59767(19) 0.25432(18) 0.26701(17) 0.0209(4) Uani 1 1 d . . . . .
C8 C 0.82939(19) 0.8158(2) 0.71679(19) 0.0238(5) Uani 1 1 d . . . . .
C32 C 0.61110(19) 0.33426(19) 0.56768(17) 0.0212(4) Uani 1 1 d . . . . .
H32 H 0.550305 0.282497 0.581150 0.025 Uiso 1 1 calc R . . . .
C31 C 0.65508(19) 0.29402(19) 0.47135(17) 0.0206(4) Uani 1 1 d . . . . .
H31A H 0.685740 0.218260 0.484866 0.025 Uiso 1 1 calc R . . . .
H31B H 0.717966 0.342513 0.459187 0.025 Uiso 1 1 calc R . . . .
C12 C 0.9088(2) 0.6416(2) 0.86457(18) 0.0257(5) Uani 1 1 d . . . . .
H12 H 0.837471 0.596249 0.852907 0.031 Uiso 1 1 calc R . . . .
C24 C 0.4935(2) 0.2077(2) 0.06611(19) 0.0298(5) Uani 1 1 d . . . . .
C5 C 0.7885(2) 0.77937(19) 0.48985(18) 0.0234(5) Uani 1 1 d . . . . .
H5 H 0.717343 0.742305 0.501767 0.028 Uiso 1 1 calc R . . . .
C25 C 0.4922(2) 0.2698(2) 0.17386(17) 0.0226(4) Uani 1 1 d . . . . .
H25 H 0.426374 0.237385 0.200981 0.027 Uiso 1 1 calc R . . . .
C14 C 0.9339(2) 0.5835(2) 1.0543(2) 0.0305(5) Uani 1 1 d . . . . .
H14 H 0.920909 0.650123 1.089458 0.037 Uiso 1 1 calc R . . . .
C3 C 0.8020(2) 0.6577(2) 0.33091(19) 0.0332(6) Uani 1 1 d . . . . .
H3A H 0.735139 0.611434 0.336535 0.040 Uiso 1 1 calc R . . . .
H3B H 0.808514 0.658790 0.254619 0.040 Uiso 1 1 calc R . . . .
C37 C 0.5123(2) 0.4811(2) 0.45202(19) 0.0243(5) Uani 1 1 d . . . . .
C21 C 0.6323(3) 0.1325(2) 0.2789(2) 0.0318(5) Uani 1 1 d . . . . .
H21A H 0.573383 0.090850 0.307106 0.038 Uiso 1 1 calc R . . . .
H21B H 0.705307 0.125829 0.331484 0.038 Uiso 1 1 calc R . . . .
C4 C 0.7802(2) 0.7760(2) 0.36561(19) 0.0271(5) Uani 1 1 d . . . . .
C10 C 0.88841(18) 0.7148(2) 0.56182(18) 0.0226(4) Uani 1 1 d . . . . .
C13 C 0.9941(2) 0.5921(2) 0.96088(19) 0.0276(5) Uani 1 1 d . . . . .
C34 C 0.7499(2) 0.2278(2) 0.70001(19) 0.0270(5) Uani 1 1 d . . . . .
H34 H 0.696361 0.169024 0.694675 0.032 Uiso 1 1 calc R . . . .
C15 C 0.8980(3) 0.4908(3) 1.0907(3) 0.0423(7) Uani 1 1 d . . . . .
H15A H 0.909429 0.422483 1.057688 0.051 Uiso 1 1 calc R . . . .
H15B H 0.860805 0.492287 1.149966 0.051 Uiso 1 1 calc R . . . .
C40 C 0.7011(2) 0.3237(2) 0.25048(19) 0.0276(5) Uani 1 1 d . . . . .
H40A H 0.682623 0.402346 0.252880 0.041 Uiso 1 1 calc GR . . . .
H40B H 0.719144 0.305931 0.180647 0.041 Uiso 1 1 calc GR . . . .
H40C H 0.767194 0.306718 0.307405 0.041 Uiso 1 1 calc GR . . . .
C16 C 1.1020(2) 0.6621(3) 0.9922(2) 0.0356(6) Uani 1 1 d . . . . .
H16A H 1.156919 0.623869 1.047873 0.053 Uiso 1 1 calc GR . . . .
H16B H 1.082306 0.733625 1.019644 0.053 Uiso 1 1 calc GR . . . .
H16C H 1.135952 0.673799 0.929142 0.053 Uiso 1 1 calc GR . . . .
C26 C 0.4643(2) 0.3922(2) 0.15794(19) 0.0286(5) Uani 1 1 d . . . . .
H26A H 0.519396 0.426405 0.119139 0.034 Uiso 1 1 calc R . . . .
H26B H 0.387001 0.400057 0.112631 0.034 Uiso 1 1 calc R . . . .
C36 C 0.6550(2) 0.3899(2) 0.76333(19) 0.0310(5) Uani 1 1 d . . . . .
H36A H 0.714598 0.391756 0.828676 0.046 Uiso 1 1 calc GR . . . .
H36B H 0.591734 0.343204 0.775199 0.046 Uiso 1 1 calc GR . . . .
H36C H 0.627006 0.464944 0.745241 0.046 Uiso 1 1 calc GR . . . .
C18 C 0.6571(2) 0.8049(3) 0.3116(2) 0.0343(6) Uani 1 1 d . . . . .
H18A H 0.604586 0.751236 0.333073 0.051 Uiso 1 1 calc GR . . . .
H18B H 0.649526 0.802956 0.233532 0.051 Uiso 1 1 calc GR . . . .
H18C H 0.638497 0.879119 0.333662 0.051 Uiso 1 1 calc GR . . . .
C11 C 0.94869(19) 0.6482(2) 0.75973(18) 0.0240(4) Uani 1 1 d . . . . .
H11A H 0.964363 0.573065 0.735675 0.029 Uiso 1 1 calc R . . . .
H11B H 1.020285 0.691579 0.769284 0.029 Uiso 1 1 calc R . . . .
C35 C 0.8584(2) 0.2044(2) 0.7322(2) 0.0328(5) Uani 1 1 d . . . . .
H35A H 0.914038 0.261342 0.738373 0.039 Uiso 1 1 calc R . . . .
H35B H 0.881571 0.130373 0.749436 0.039 Uiso 1 1 calc R . . . .
C39 C 0.5670(2) 0.2625(2) -0.0058(2) 0.0333(6) Uani 1 1 d . . . . .
H39A H 0.539667 0.337920 -0.023373 0.050 Uiso 1 1 calc GR . . . .
H39B H 0.561205 0.219779 -0.072040 0.050 Uiso 1 1 calc GR . . . .
H39C H 0.646927 0.264827 0.032232 0.050 Uiso 1 1 calc GR . . . .
C1 C 0.8990(2) 0.5998(2) 0.51399(19) 0.0288(5) Uani 1 1 d . . . . .
H1A H 0.967239 0.562367 0.555892 0.035 Uiso 1 1 calc R . . . .
H1B H 0.831120 0.555379 0.520335 0.035 Uiso 1 1 calc R . . . .
C23 C 0.5352(3) 0.0896(2) 0.0907(2) 0.0394(7) Uani 1 1 d . . . . .
H23A H 0.475530 0.047893 0.117776 0.047 Uiso 1 1 calc R . . . .
H23B H 0.545414 0.054038 0.023289 0.047 Uiso 1 1 calc R . . . .
C22 C 0.6462(3) 0.0816(2) 0.1722(2) 0.0404(7) Uani 1 1 d . . . . .
H22A H 0.707274 0.120849 0.145004 0.049 Uiso 1 1 calc R . . . .
H22B H 0.668838 0.003098 0.183198 0.049 Uiso 1 1 calc R . . . .
C27 C 0.4683(2) 0.4529(2) 0.2608(2) 0.0279(5) Uani 1 1 d . . . . .
H27 H 0.438646 0.525909 0.257662 0.033 Uiso 1 1 calc R . . . .
C7 C 0.7944(2) 0.9006(2) 0.6521(2) 0.0295(5) Uani 1 1 d . . . . .
H7 H 0.775818 0.967666 0.683461 0.035 Uiso 1 1 calc R . . . .
C20 C 1.0043(2) 0.7741(2) 0.5742(2) 0.0330(6) Uani 1 1 d . . . . .
H20A H 1.003825 0.840563 0.618073 0.050 Uiso 1 1 calc GR . . . .
H20B H 1.017461 0.794956 0.503352 0.050 Uiso 1 1 calc GR . . . .
H20C H 1.065432 0.724559 0.609228 0.050 Uiso 1 1 calc GR . . . .
C2 C 0.9089(3) 0.6043(2) 0.3965(2) 0.0345(6) Uani 1 1 d . . . . .
H2A H 0.977161 0.647785 0.389179 0.041 Uiso 1 1 calc R . . . .
H2B H 0.917691 0.528711 0.369686 0.041 Uiso 1 1 calc R . . . .
C19 C 0.8598(2) 0.8570(2) 0.3234(2) 0.0365(6) Uani 1 1 d . . . . .
H19A H 0.842336 0.932636 0.342305 0.055 Uiso 1 1 calc GR . . . .
H19B H 0.848393 0.850357 0.245251 0.055 Uiso 1 1 calc GR . . . .
H19C H 0.939433 0.839714 0.355707 0.055 Uiso 1 1 calc GR . . . .
C6 C 0.7825(2) 0.8966(2) 0.5331(2) 0.0331(6) Uani 1 1 d . . . . .
H6A H 0.844033 0.941523 0.512673 0.040 Uiso 1 1 calc R . . . .
H6B H 0.708499 0.930043 0.499001 0.040 Uiso 1 1 calc R . . . .
C38 C 0.3704(3) 0.2033(3) 0.0011(2) 0.0470(8) Uani 1 1 d . . . . .
H38A H 0.320589 0.169656 0.044656 0.071 Uiso 1 1 calc GR . . . .
H38B H 0.368127 0.159082 -0.063776 0.071 Uiso 1 1 calc GR . . . .
H38C H 0.343830 0.278386 -0.019128 0.071 Uiso 1 1 calc GR . . . .
H1 H 0.697(4) 0.670(4) 0.653(3) 0.058(12) Uiso 1 1 d . . . . .

loop_
_atom_site_aniso_label
_atom_site_aniso_U_11
_atom_site_aniso_U_22
_atom_site_aniso_U_33
_atom_site_aniso_U_23
_atom_site_aniso_U_13
_atom_site_aniso_U_12
O1 0.0208(8) 0.0175(8) 0.0274(8) -0.0002(6) 0.0034(6) -0.0018(6)
O8 0.0238(7) 0.0208(8) 0.0208(7) 0.0029(6) 0.0031(6) -0.0032(6)
O5 0.0263(8) 0.0198(8) 0.0292(8) 0.0011(6) 0.0042(6) -0.0046(6)
O6 0.0348(8) 0.0213(8) 0.0219(8) -0.0027(6) 0.0019(6) 0.0053(7)
O2 0.0361(9) 0.0286(10) 0.0250(8) -0.0032(7) 0.0040(7) 0.0046(7)
O3 0.0373(9) 0.0263(10) 0.0336(9) -0.0090(7) 0.0026(7) -0.0003(7)
O4 0.0435(11) 0.0351(11) 0.0276(9) 0.0027(7) 0.0037(8) 0.0143(8)
O7 0.0499(11) 0.0198(9) 0.0318(9) -0.0037(7) 0.0010(8) 0.0115(8)
C29 0.0210(10) 0.0154(10) 0.0200(10) 0.0005(7) 0.0045(8) -0.0016(8)
C28 0.0222(10) 0.0186(11) 0.0230(11) -0.0013(8) 0.0040(8) 0.0000(8)
C33 0.0252(11) 0.0209(11) 0.0216(10) 0.0014(8) 0.0024(8) -0.0047(8)
C9 0.0199(10) 0.0158(11) 0.0241(11) -0.0011(8) 0.0012(8) -0.0020(8)
C17 0.0220(10) 0.0240(12) 0.0300(12) -0.0053(9) 0.0035(9) -0.0012(9)
C30 0.0265(11) 0.0165(11) 0.0204(10) 0.0014(8) 0.0065(8) 0.0011(8)
C8 0.0209(10) 0.0210(12) 0.0282(11) -0.0030(8) 0.0021(8) -0.0024(8)
C32 0.0233(10) 0.0182(11) 0.0214(10) 0.0006(8) 0.0032(8) -0.0012(8)
C31 0.0217(10) 0.0175(11) 0.0216(10) -0.0001(8) 0.0022(8) 0.0006(8)
C12 0.0262(11) 0.0249(12) 0.0250(11) -0.0003(9) 0.0028(9) 0.0024(9)
C24 0.0375(13) 0.0330(14) 0.0197(11) -0.0040(9) 0.0075(9) -0.0074(10)
C5 0.0238(11) 0.0216(12) 0.0245(11) 0.0030(8) 0.0047(8) 0.0025(8)
C25 0.0247(11) 0.0245(12) 0.0190(10) 0.0000(8) 0.0053(8) -0.0024(8)
C14 0.0299(12) 0.0356(14) 0.0242(11) 0.0006(10) 0.0011(9) 0.0025(10)
C3 0.0463(15) 0.0305(14) 0.0231(11) -0.0007(9) 0.0076(10) 0.0042(11)
C37 0.0272(11) 0.0179(11) 0.0267(11) -0.0003(8) 0.0027(9) 0.0020(8)
C21 0.0495(15) 0.0226(13) 0.0251(12) 0.0017(9) 0.0115(10) 0.0090(11)
C4 0.0313(12) 0.0254(13) 0.0244(11) 0.0037(9) 0.0055(9) 0.0029(9)
C10 0.0206(10) 0.0218(11) 0.0252(11) 0.0031(8) 0.0040(8) 0.0017(8)
C13 0.0272(11) 0.0303(13) 0.0240(11) 0.0015(9) 0.0022(9) 0.0022(10)
C34 0.0336(12) 0.0215(12) 0.0236(11) 0.0042(8) 0.0000(9) -0.0051(9)
C15 0.0508(17) 0.0374(17) 0.0427(15) 0.0017(12) 0.0195(13) -0.0036(13)
C40 0.0242(11) 0.0333(14) 0.0259(11) 0.0018(9) 0.0068(9) -0.0009(9)
C16 0.0258(12) 0.0517(17) 0.0263(12) 0.0066(11) -0.0016(9) -0.0049(11)
C26 0.0353(12) 0.0301(13) 0.0191(11) 0.0033(9) 0.0024(9) 0.0072(10)
C36 0.0348(13) 0.0361(14) 0.0219(11) -0.0028(9) 0.0052(10) -0.0040(10)
C18 0.0355(13) 0.0401(15) 0.0251(12) 0.0050(10) 0.0007(10) 0.0060(11)
C11 0.0220(10) 0.0229(11) 0.0254(11) 0.0002(9) 0.0008(8) 0.0012(9)
C35 0.0376(13) 0.0266(13) 0.0317(12) 0.0049(9) 0.0011(10) 0.0024(10)
C39 0.0451(15) 0.0331(14) 0.0248(11) 0.0025(9) 0.0139(10) 0.0017(11)
C1 0.0370(13) 0.0233(12) 0.0272(12) 0.0038(9) 0.0091(10) 0.0075(10)
C23 0.072(2) 0.0255(14) 0.0243(12) -0.0076(10) 0.0181(12) -0.0092(13)
C22 0.071(2) 0.0234(14) 0.0321(13) 0.0025(10) 0.0222(13) 0.0155(13)
C27 0.0325(12) 0.0226(12) 0.0281(12) 0.0025(9) 0.0048(9) 0.0088(9)
C7 0.0349(12) 0.0168(11) 0.0352(13) -0.0055(9) 0.0033(10) 0.0012(9)
C20 0.0241(12) 0.0374(15) 0.0375(13) 0.0069(11) 0.0060(10) -0.0049(10)
C2 0.0499(16) 0.0276(14) 0.0290(12) 0.0023(9) 0.0154(11) 0.0125(11)
C19 0.0405(15) 0.0348(15) 0.0365(14) 0.0114(11) 0.0134(11) 0.0048(11)
C6 0.0433(14) 0.0206(12) 0.0340(13) 0.0052(10) 0.0046(11) 0.0062(10)
C38 0.0446(16) 0.069(2) 0.0256(13) -0.0137(13) 0.0034(12) -0.0123(15)

loop_
_atom_type_symbol
_atom_type_description
_atom_type_scat_dispersion_real
_atom_type_scat_dispersion_imag
_atom_type_scat_source
C C 0.0181 0.0091 'International Tables Vol C Tables 4.2.6.8 and 6.1.1.4'
H H 0.0000 0.0000 'International Tables Vol C Tables 4.2.6.8 and 6.1.1.4'
O O 0.0492 0.0322 'International Tables Vol C Tables 4.2.6.8 and 6.1.1.4'

loop_
_geom_angle_atom_site_label_1
_geom_angle_atom_site_label_2
_geom_angle_atom_site_label_3
_geom_angle
_geom_angle_site_symmetry_1
_geom_angle_site_symmetry_3
_geom_angle_publ_flag
C9 O1 H1 112(3) . . ?
C29 O8 H8 109.5 . . ?
C33 O5 H5A 109.5 . . ?
C37 O6 C32 122.50(17) . . ?
C17 O2 C12 122.61(18) . . ?
C13 O4 H4 109.5 . . ?
O8 C29 C28 105.55(17) . . ?
O8 C29 C30 110.51(17) . . ?
O8 C29 C31 108.59(16) . . ?
C28 C29 C30 110.40(17) . . ?
C28 C29 C31 107.78(17) . . ?
C31 C29 C30 113.65(17) . . ?
C37 C28 C29 119.62(19) . . ?
C27 C28 C29 122.9(2) . . ?
C27 C28 C37 117.4(2) . . ?
O5 C33 C32 109.88(18) . . ?
O5 C33 C34 108.51(19) . . ?
O5 C33 C36 110.53(19) . . ?
C34 C33 C32 108.08(19) . . ?
C34 C33 C36 109.3(2) . . ?
C36 C33 C32 110.51(19) . . ?
O1 C9 C8 108.11(18) . . ?
O1 C9 C10 110.44(17) . . ?
O1 C9 C11 105.10(18) . . ?
C8 C9 C10 110.55(19) . . ?
C8 C9 C11 108.52(18) . . ?
C11 C9 C10 113.85(18) . . ?
O2 C17 C8 119.4(2) . . ?
O3 C17 O2 117.0(2) . . ?
O3 C17 C8 123.6(2) . . ?
C25 C30 C29 105.96(17) . . ?
C21 C30 C29 109.46(18) . . ?
C21 C30 C25 110.6(2) . . ?
C21 C30 C40 109.3(2) . . ?
C40 C30 C29 109.27(18) . . ?
C40 C30 C25 112.21(18) . . ?
C17 C8 C9 119.5(2) . . ?
C7 C8 C9 122.5(2) . . ?
C7 C8 C17 118.0(2) . . ?
O6 C32 C33 105.85(17) . . ?
O6 C32 H32 108.7 . . ?
O6 C32 C31 111.13(17) . . ?
C33 C32 H32 108.7 . . ?
C31 C32 C33 113.59(18) . . ?
C31 C32 H32 108.7 . . ?
C29 C31 H31A 109.6 . . ?
C29 C31 H31B 109.6 . . ?
C32 C31 C29 110.38(18) . . ?
C32 C31 H31A 109.6 . . ?
C32 C31 H31B 109.6 . . ?
H31A C31 H31B 108.1 . . ?
O2 C12 H12 108.0 . . ?
O2 C12 C13 104.26(18) . . ?
O2 C12 C11 111.6(2) . . ?
C13 C12 H12 108.0 . . ?
C11 C12 H12 108.0 . . ?
C11 C12 C13 116.6(2) . . ?
C39 C24 C25 114.9(2) . . ?
C23 C24 C25 109.3(2) . . ?
C23 C24 C39 109.0(2) . . ?
C23 C24 C38 108.4(3) . . ?
C38 C24 C25 108.1(2) . . ?
C38 C24 C39 107.0(2) . . ?
C4 C5 H5 105.0 . . ?
C10 C5 H5 105.0 . . ?
C10 C5 C4 117.75(19) . . ?
C6 C5 H5 105.0 . . ?
C6 C5 C4 112.9(2) . . ?
C6 C5 C10 109.86(19) . . ?
C30 C25 C24 117.3(2) . . ?
C30 C25 H25 105.2 . . ?
C24 C25 H25 105.2 . . ?
C26 C25 C30 109.84(19) . . ?
C26 C25 C24 113.00(19) . . ?
C26 C25 H25 105.2 . . ?
C13 C14 H14 117.5 . . ?
C15 C14 H14 117.5 . . ?
C15 C14 C13 125.0(3) . . ?
H3A C3 H3B 107.6 . . ?
C4 C3 H3A 108.7 . . ?
C4 C3 H3B 108.7 . . ?
C2 C3 H3A 108.7 . . ?
C2 C3 H3B 108.7 . . ?
C2 C3 C4 114.2(2) . . ?
O6 C37 C28 119.8(2) . . ?
O7 C37 O6 117.0(2) . . ?
O7 C37 C28 123.2(2) . . ?
C30 C21 H21A 109.2 . . ?
C30 C21 H21B 109.2 . . ?
C30 C21 C22 112.1(2) . . ?
H21A C21 H21B 107.9 . . ?
C22 C21 H21A 109.2 . . ?
C22 C21 H21B 109.2 . . ?
C3 C4 C5 109.57(19) . . ?
C18 C4 C5 107.9(2) . . ?
C18 C4 C3 106.7(2) . . ?
C18 C4 C19 107.6(2) . . ?
C19 C4 C5 114.8(2) . . ?
C19 C4 C3 110.0(2) . . ?
C5 C10 C9 106.31(17) . . ?
C1 C10 C9 109.91(18) . . ?
C1 C10 C5 109.63(19) . . ?
C1 C10 C20 108.6(2) . . ?
C20 C10 C9 109.22(19) . . ?
C20 C10 C5 113.1(2) . . ?
O4 C13 C12 104.01(19) . . ?
O4 C13 C14 111.9(2) . . ?
O4 C13 C16 110.6(2) . . ?
C14 C13 C12 107.9(2) . . ?
C14 C13 C16 110.0(2) . . ?
C16 C13 C12 112.2(2) . . ?
C33 C34 H34 118.0 . . ?
C35 C34 C33 123.9(2) . . ?
C35 C34 H34 118.0 . . ?
C14 C15 H15A 120.0 . . ?
C14 C15 H15B 120.0 . . ?
H15A C15 H15B 120.0 . . ?
C30 C40 H40A 109.5 . . ?
C30 C40 H40B 109.5 . . ?
C30 C40 H40C 109.5 . . ?
H40A C40 H40B 109.5 . . ?
H40A C40 H40C 109.5 . . ?
H40B C40 H40C 109.5 . . ?
C13 C16 H16A 109.5 . . ?
C13 C16 H16B 109.5 . . ?
C13 C16 H16C 109.5 . . ?
H16A C16 H16B 109.5 . . ?
H16A C16 H16C 109.5 . . ?
H16B C16 H16C 109.5 . . ?
C25 C26 H26A 108.9 . . ?
C25 C26 H26B 108.9 . . ?
H26A C26 H26B 107.7 . . ?
C27 C26 C25 113.24(19) . . ?
C27 C26 H26A 108.9 . . ?
C27 C26 H26B 108.9 . . ?
C33 C36 H36A 109.5 . . ?
C33 C36 H36B 109.5 . . ?
C33 C36 H36C 109.5 . . ?
H36A C36 H36B 109.5 . . ?
H36A C36 H36C 109.5 . . ?
H36B C36 H36C 109.5 . . ?
C4 C18 H18A 109.5 . . ?
C4 C18 H18B 109.5 . . ?
C4 C18 H18C 109.5 . . ?
H18A C18 H18B 109.5 . . ?
H18A C18 H18C 109.5 . . ?
H18B C18 H18C 109.5 . . ?
C9 C11 H11A 109.8 . . ?
C9 C11 H11B 109.8 . . ?
C12 C11 C9 109.42(19) . . ?
C12 C11 H11A 109.8 . . ?
C12 C11 H11B 109.8 . . ?
H11A C11 H11B 108.2 . . ?
C34 C35 H35A 120.0 . . ?
C34 C35 H35B 120.0 . . ?
H35A C35 H35B 120.0 . . ?
C24 C39 H39A 109.5 . . ?
C24 C39 H39B 109.5 . . ?
C24 C39 H39C 109.5 . . ?
H39A C39 H39B 109.5 . . ?
H39A C39 H39C 109.5 . . ?
H39B C39 H39C 109.5 . . ?
C10 C1 H1A 109.1 . . ?
C10 C1 H1B 109.1 . . ?
H1A C1 H1B 107.8 . . ?
C2 C1 C10 112.7(2) . . ?
C2 C1 H1A 109.1 . . ?
C2 C1 H1B 109.1 . . ?
C24 C23 H23A 108.8 . . ?
C24 C23 H23B 108.8 . . ?
H23A C23 H23B 107.7 . . ?
C22 C23 C24 113.9(2) . . ?
C22 C23 H23A 108.8 . . ?
C22 C23 H23B 108.8 . . ?
C21 C22 H22A 109.6 . . ?
C21 C22 H22B 109.6 . . ?
C23 C22 C21 110.2(2) . . ?
C23 C22 H22A 109.6 . . ?
C23 C22 H22B 109.6 . . ?
H22A C22 H22B 108.1 . . ?
C28 C27 C26 123.3(2) . . ?
C28 C27 H27 118.4 . . ?
C26 C27 H27 118.4 . . ?
C8 C7 H7 118.1 . . ?
C8 C7 C6 123.8(2) . . ?
C6 C7 H7 118.1 . . ?
C10 C20 H20A 109.5 . . ?
C10 C20 H20B 109.5 . . ?
C10 C20 H20C 109.5 . . ?
H20A C20 H20B 109.5 . . ?
H20A C20 H20C 109.5 . . ?
H20B C20 H20C 109.5 . . ?
C3 C2 C1 109.3(2) . . ?
C3 C2 H2A 109.8 . . ?
C3 C2 H2B 109.8 . . ?
C1 C2 H2A 109.8 . . ?
C1 C2 H2B 109.8 . . ?
H2A C2 H2B 108.3 . . ?
C4 C19 H19A 109.5 . . ?
C4 C19 H19B 109.5 . . ?
C4 C19 H19C 109.5 . . ?
H19A C19 H19B 109.5 . . ?
H19A C19 H19C 109.5 . . ?
H19B C19 H19C 109.5 . . ?
C5 C6 H6A 108.9 . . ?
C5 C6 H6B 108.9 . . ?
C7 C6 C5 113.2(2) . . ?
C7 C6 H6A 108.9 . . ?
C7 C6 H6B 108.9 . . ?
H6A C6 H6B 107.8 . . ?
C24 C38 H38A 109.5 . . ?
C24 C38 H38B 109.5 . . ?
C24 C38 H38C 109.5 . . ?
H38A C38 H38B 109.5 . . ?
H38A C38 H38C 109.5 . . ?
H38B C38 H38C 109.5 . . ?

loop_
_geom_bond_atom_site_label_1
_geom_bond_atom_site_label_2
_geom_bond_distance
_geom_bond_site_symmetry_2
_geom_bond_publ_flag
O1 C9 1.443(3) . ?
O1 H1 0.81(5) . ?
O8 H8 0.8400 . ?
O8 C29 1.446(3) . ?
O5 H5A 0.8400 . ?
O5 C33 1.414(3) . ?
O6 C32 1.461(3) . ?
O6 C37 1.337(3) . ?
O2 C17 1.337(3) . ?
O2 C12 1.462(3) . ?
O3 C17 1.214(3) . ?
O4 H4 0.8400 . ?
O4 C13 1.418(3) . ?
O7 C37 1.215(3) . ?
C29 C28 1.509(3) . ?
C29 C30 1.569(3) . ?
C29 C31 1.535(3) . ?
C28 C37 1.488(3) . ?
C28 C27 1.329(3) . ?
C33 C32 1.548(3) . ?
C33 C34 1.510(3) . ?
C33 C36 1.533(3) . ?
C9 C8 1.516(3) . ?
C9 C10 1.573(3) . ?
C9 C11 1.536(3) . ?
C17 C8 1.490(3) . ?
C30 C25 1.558(3) . ?
C30 C21 1.532(3) . ?
C30 C40 1.543(3) . ?
C8 C7 1.330(4) . ?
C32 H32 1.0000 . ?
C32 C31 1.509(3) . ?
C31 H31A 0.9900 . ?
C31 H31B 0.9900 . ?
C12 H12 1.0000 . ?
C12 C13 1.549(3) . ?
C12 C11 1.507(3) . ?
C24 C25 1.567(3) . ?
C24 C39 1.541(4) . ?
C24 C23 1.526(4) . ?
C24 C38 1.537(4) . ?
C5 H5 1.0000 . ?
C5 C4 1.565(3) . ?
C5 C10 1.560(3) . ?
C5 C6 1.529(3) . ?
C25 H25 1.0000 . ?
C25 C26 1.524(3) . ?
C14 H14 0.9500 . ?
C14 C13 1.512(4) . ?
C14 C15 1.319(4) . ?
C3 H3A 0.9900 . ?
C3 H3B 0.9900 . ?
C3 C4 1.537(4) . ?
C3 C2 1.522(4) . ?
C21 H21A 0.9900 . ?
C21 H21B 0.9900 . ?
C21 C22 1.532(3) . ?
C4 C18 1.534(4) . ?
C4 C19 1.537(4) . ?
C10 C1 1.535(3) . ?
C10 C20 1.540(3) . ?
C13 C16 1.527(4) . ?
C34 H34 0.9500 . ?
C34 C35 1.310(4) . ?
C15 H15A 0.9500 . ?
C15 H15B 0.9500 . ?
C40 H40A 0.9800 . ?
C40 H40B 0.9800 . ?
C40 H40C 0.9800 . ?
C16 H16A 0.9800 . ?
C16 H16B 0.9800 . ?
C16 H16C 0.9800 . ?
C26 H26A 0.9900 . ?
C26 H26B 0.9900 . ?
C26 C27 1.495(3) . ?
C36 H36A 0.9800 . ?
C36 H36B 0.9800 . ?
C36 H36C 0.9800 . ?
C18 H18A 0.9800 . ?
C18 H18B 0.9800 . ?
C18 H18C 0.9800 . ?
C11 H11A 0.9900 . ?
C11 H11B 0.9900 . ?
C35 H35A 0.9500 . ?
C35 H35B 0.9500 . ?
C39 H39A 0.9800 . ?
C39 H39B 0.9800 . ?
C39 H39C 0.9800 . ?
C1 H1A 0.9900 . ?
C1 H1B 0.9900 . ?
C1 C2 1.526(3) . ?
C23 H23A 0.9900 . ?
C23 H23B 0.9900 . ?
C23 C22 1.513(5) . ?
C22 H22A 0.9900 . ?
C22 H22B 0.9900 . ?
C27 H27 0.9500 . ?
C7 H7 0.9500 . ?
C7 C6 1.495(4) . ?
C20 H20A 0.9800 . ?
C20 H20B 0.9800 . ?
C20 H20C 0.9800 . ?
C2 H2A 0.9900 . ?
C2 H2B 0.9900 . ?
C19 H19A 0.9800 . ?
C19 H19B 0.9800 . ?
C19 H19C 0.9800 . ?
C6 H6A 0.9900 . ?
C6 H6B 0.9900 . ?
C38 H38A 0.9800 . ?
C38 H38B 0.9800 . ?
C38 H38C 0.9800 . ?
